data_4343553
loop_
_publ_author_name
'Vologzhanina, Anna V.'
'Belov, Alexander S.'
'Novikov, Valentin V.'
'Dolganov, Alexander V.'
'Romanenko, Galina V.'
'Ovcharenko, Victor I.'
'Korlyukov, Alexander A.'
'Buzin, Mikhail I.'
'Voloshin, Yan Z.'

_publ_section_title
;
 Synthesis and Temperature-Induced Structural Phase and Spin Transitions
 in Hexadecylboron-Capped Cobalt(II) Hexachloroclathrochelate and Its
 Diamagnetic Iron(II)-Encapsulating Analogue.
;
_journal_issue 12
_journal_name_full 'Inorganic chemistry'
_journal_page_first 5827
_journal_page_last 5838
_journal_paper_doi 10.1021/acs.inorgchem.5b00546
_journal_volume 54
_journal_year 2015
_chemical_formula_moiety 'C38 H66 B2 Cl6 Co N6 O6'
_chemical_formula_sum 'C38 H66 B2 Cl6 Co N6 O6'
_chemical_formula_weight 996.22
_chemical_name_systematic
;
 ? 
;
_space_group_IT_number 15
_symmetry_cell_setting monoclinic
_symmetry_space_group_name_Hall '-C 2yc'
_symmetry_space_group_name_H-M 'C 1 2/c 1'
_atom_sites_solution_hydrogens geom
_atom_sites_solution_primary direct
_atom_sites_solution_secondary difmap
_audit_creation_method SHELXL-97
_cell_angle_alpha 90.00
_cell_angle_beta 101.775(9)
_cell_angle_gamma 90.00
_cell_formula_units_Z 4
_cell_length_a 45.426(18)
_cell_length_b 7.976(3)
_cell_length_c 14.017(6)
_cell_measurement_reflns_used 1233
_cell_measurement_temperature 283(2)
_cell_measurement_theta_max 19.35
_cell_measurement_theta_min 2.75
_cell_volume 4972(3)
_computing_cell_refinement 'APEX2 (Bruker, 2005)'
_computing_data_collection 'APEX2 (Bruker, 2005)'
_computing_data_reduction 'APEX2 (Bruker, 2005)'
_computing_molecular_graphics 'SHELXTL ver. 5.1 (Sheldrick, 2008)'
_computing_publication_material 'SHELXTL ver. 5.1 (Sheldrick, 2008)'
_computing_structure_refinement 'SHELXTL ver. 5.1 (Sheldrick, 2008)'
_computing_structure_solution 'SHELXTL ver. 5.1 (Sheldrick, 2008)'
_diffrn_ambient_temperature 283(2)
_diffrn_measured_fraction_theta_full 0.999
_diffrn_measured_fraction_theta_max 0.999
_diffrn_measurement_device_type 'Bruker APEX-II CCD'
_diffrn_measurement_method '\f and \w scans'
_diffrn_radiation_monochromator graphite
_diffrn_radiation_source 'fine-focus sealed tube'
_diffrn_radiation_type MoK\a
_diffrn_radiation_wavelength 0.71073
_diffrn_reflns_av_R_equivalents 0.1361
_diffrn_reflns_av_sigmaI/netI 0.1440
_diffrn_reflns_limit_h_max 56
_diffrn_reflns_limit_h_min -50
_diffrn_reflns_limit_k_max 9
_diffrn_reflns_limit_k_min -9
_diffrn_reflns_limit_l_max 16
_diffrn_reflns_limit_l_min -17
_diffrn_reflns_number 19332
_diffrn_reflns_theta_full 26.00
_diffrn_reflns_theta_max 26.00
_diffrn_reflns_theta_min 2.92
_diffrn_standards_number 0
_exptl_absorpt_coefficient_mu 0.715
_exptl_absorpt_correction_T_max 0.3859
_exptl_absorpt_correction_T_min 0.2088
_exptl_absorpt_correction_type multi-scan
_exptl_absorpt_process_details 'SADABS (Sheldrick, 1998)'
_exptl_crystal_colour brown
_exptl_crystal_density_diffrn 1.331
_exptl_crystal_density_method 'not measured'
_exptl_crystal_description plate
_exptl_crystal_F_000 2092
_exptl_crystal_size_max 0.28
_exptl_crystal_size_mid 0.06
_exptl_crystal_size_min 0.01
_refine_diff_density_max 0.457
_refine_diff_density_min -0.386
_refine_diff_density_rms 0.066
_refine_ls_extinction_method none
_refine_ls_goodness_of_fit_ref 0.857
_refine_ls_hydrogen_treatment constr
_refine_ls_matrix_type full
_refine_ls_number_parameters 268
_refine_ls_number_reflns 4882
_refine_ls_number_restraints 0
_refine_ls_restrained_S_all 0.857
_refine_ls_R_factor_all 0.1461
_refine_ls_R_factor_gt 0.0477
_refine_ls_shift/su_max 0.062
_refine_ls_shift/su_mean 0.001
_refine_ls_structure_factor_coef Fsqd
_refine_ls_weighting_details 'calc w=1/[\s^2^(Fo^2^)+(0.0050P)^2^+0.0000P] where P=(Fo^2^+2Fc^2^)/3'
_refine_ls_weighting_scheme calc
_refine_ls_wR_factor_gt 0.0783
_refine_ls_wR_factor_ref 0.0986
_reflns_number_gt 1772
_reflns_number_total 4882
_reflns_threshold_expression I>2\s(I)
_cod_data_source_file ic5b00546_si_002.cif
_cod_data_source_block al17b_283
_cod_depositor_comments
;
The following automatic conversions were performed:

'_symmetry_cell_setting' value 'Monoclinic' changed to 'monoclinic'
according to
/usr/data/users/saulius/crontab/automatic-downloads/current/ACS/lib/dictionaries/cif_core.dic
dictionary named 'cif_core.dic' version 2.4.2 from 2011-04-26.

Automatic conversion script
Id: cif_fix_values 3271 2015-04-21 07:52:19Z andrius 
;
_cod_original_sg_symbol_H-M 'C 2/c'
_cod_database_code 4343553

loop_
_symmetry_equiv_pos_as_xyz
'x, y, z'
'-x, y, -z+1/2'
'x+1/2, y+1/2, z'
'-x+1/2, y+1/2, -z+1/2'
'-x, -y, -z'
'x, -y, z-1/2'
'-x+1/2, -y+1/2, -z'
'x+1/2, -y+1/2, z-1/2'

loop_
_atom_site_label
_atom_site_type_symbol
_atom_site_fract_x
_atom_site_fract_y
_atom_site_fract_z
_atom_site_U_iso_or_equiv
_atom_site_adp_type
_atom_site_occupancy
_atom_site_symmetry_multiplicity
_atom_site_calc_flag
_atom_site_refinement_flags
Co1 Co 0.0000 0.48513(12) 0.2500 0.0559(3) Uani 1 2 d S
Cl1 Cl 0.03667(3) 1.00900(15) 0.25850(9) 0.0695(4) Uani 1 1 d .
Cl2 Cl 0.02648(3) 0.22914(17) -0.00258(8) 0.0705(4) Uani 1 1 d .
Cl3 Cl -0.04674(3) 0.24213(17) -0.02650(8) 0.0702(4) Uani 1 1 d .
B1 B 0.06983(11) 0.4867(8) 0.2698(3) 0.0497(14) Uani 1 1 d .
O1 O 0.05812(6) 0.6666(4) 0.26250(18) 0.0498(8) Uani 1 1 d .
O2 O 0.05453(6) 0.3914(3) 0.17824(18) 0.0510(8) Uani 1 1 d .
O3 O -0.06186(6) 0.4037(4) 0.14151(19) 0.0555(8) Uani 1 1 d .
N1 N 0.02784(7) 0.6812(5) 0.2549(2) 0.0451(9) Uani 1 1 d .
N2 N 0.02388(8) 0.3898(4) 0.1592(2) 0.0476(10) Uani 1 1 d .
N3 N -0.03182(7) 0.3969(4) 0.1440(2) 0.0457(9) Uani 1 1 d .
C1 C 0.01623(8) 0.8299(6) 0.2539(3) 0.0435(11) Uani 1 1 d .
C2 C 0.00896(10) 0.3214(5) 0.0813(3) 0.0480(12) Uani 1 1 d .
C3 C -0.02334(9) 0.3224(5) 0.0715(3) 0.0434(11) Uani 1 1 d .
C4 C 0.10437(8) 0.4822(6) 0.2756(3) 0.0591(13) Uani 1 1 d .
H4A H 0.1140 0.5507 0.3303 0.071 Uiso 1 1 calc R
H4B H 0.1113 0.3680 0.2888 0.071 Uiso 1 1 calc R
C5 C 0.11452(8) 0.5434(6) 0.1843(3) 0.0631(14) Uani 1 1 d .
H5A H 0.1106 0.6628 0.1774 0.076 Uiso 1 1 calc R
H5B H 0.1023 0.4885 0.1281 0.076 Uiso 1 1 calc R
C6 C 0.14736(8) 0.5133(6) 0.1825(3) 0.0660(14) Uani 1 1 d .
H6A H 0.1596 0.5817 0.2325 0.079 Uiso 1 1 calc R
H6B H 0.1521 0.3968 0.1984 0.079 Uiso 1 1 calc R
C7 C 0.15560(9) 0.5529(6) 0.0849(3) 0.0724(15) Uani 1 1 d .
H7A H 0.1517 0.6709 0.0709 0.087 Uiso 1 1 calc R
H7B H 0.1424 0.4893 0.0346 0.087 Uiso 1 1 calc R
C8 C 0.18782(9) 0.5156(7) 0.0789(3) 0.0742(15) Uani 1 1 d .
H8A H 0.2010 0.5836 0.1269 0.089 Uiso 1 1 calc R
H8B H 0.1920 0.3989 0.0961 0.089 Uiso 1 1 calc R
C9 C 0.19521(9) 0.5474(7) -0.0195(3) 0.0763(16) Uani 1 1 d .
H9A H 0.1911 0.6643 -0.0362 0.092 Uiso 1 1 calc R
H9B H 0.1818 0.4806 -0.0674 0.092 Uiso 1 1 calc R
C10 C 0.22697(9) 0.5095(7) -0.0279(3) 0.0770(16) Uani 1 1 d .
H10A H 0.2404 0.5780 0.0192 0.092 Uiso 1 1 calc R
H10B H 0.2312 0.3932 -0.0098 0.092 Uiso 1 1 calc R
C11 C 0.23445(9) 0.5374(7) -0.1259(3) 0.0774(16) Uani 1 1 d .
H11A H 0.2297 0.6528 -0.1447 0.093 Uiso 1 1 calc R
H11B H 0.2214 0.4666 -0.1726 0.093 Uiso 1 1 calc R
C12 C 0.26641(9) 0.5041(7) -0.1344(3) 0.0744(15) Uani 1 1 d .
H12A H 0.2795 0.5730 -0.0867 0.089 Uiso 1 1 calc R
H12B H 0.2710 0.3879 -0.1170 0.089 Uiso 1 1 calc R
C13 C 0.27398(10) 0.5356(7) -0.2323(3) 0.0787(16) Uani 1 1 d .
H13A H 0.2688 0.6508 -0.2506 0.094 Uiso 1 1 calc R
H13B H 0.2613 0.4641 -0.2796 0.094 Uiso 1 1 calc R
C14 C 0.30592(9) 0.5075(7) -0.2403(3) 0.0822(17) Uani 1 1 d .
H14A H 0.3186 0.5785 -0.1929 0.099 Uiso 1 1 calc R
H14B H 0.3111 0.3921 -0.2225 0.099 Uiso 1 1 calc R
C15 C 0.31337(10) 0.5403(7) -0.3384(4) 0.0851(17) Uani 1 1 d .
H15A H 0.3074 0.6543 -0.3572 0.102 Uiso 1 1 calc R
H15B H 0.3011 0.4664 -0.3853 0.102 Uiso 1 1 calc R
C16 C 0.34553(10) 0.5184(7) -0.3475(4) 0.0874(17) Uani 1 1 d .
H16A H 0.3579 0.5913 -0.3002 0.105 Uiso 1 1 calc R
H16B H 0.3514 0.4039 -0.3297 0.105 Uiso 1 1 calc R
C17 C 0.35253(10) 0.5531(7) -0.4441(4) 0.0917(19) Uani 1 1 d .
H17A H 0.3462 0.6669 -0.4623 0.110 Uiso 1 1 calc R
H17B H 0.3403 0.4789 -0.4911 0.110 Uiso 1 1 calc R
C18 C 0.38462(10) 0.5350(8) -0.4546(4) 0.105(2) Uani 1 1 d .
H18A H 0.3970 0.6097 -0.4084 0.126 Uiso 1 1 calc R
H18B H 0.3911 0.4213 -0.4370 0.126 Uiso 1 1 calc R
C19 C 0.39030(11) 0.5715(8) -0.5543(4) 0.126(3) Uani 1 1 d .
H19A H 0.4109 0.6048 -0.5491 0.190 Uiso 1 1 calc R
H19B H 0.3773 0.6603 -0.5836 0.190 Uiso 1 1 calc R
H19C H 0.3864 0.4726 -0.5939 0.190 Uiso 1 1 calc R

loop_
_atom_site_aniso_label
_atom_site_aniso_U_11
_atom_site_aniso_U_22
_atom_site_aniso_U_33
_atom_site_aniso_U_23
_atom_site_aniso_U_13
_atom_site_aniso_U_12
Co1 0.0515(5) 0.0621(7) 0.0570(6) 0.000 0.0175(4) 0.000
Cl1 0.0757(8) 0.0453(8) 0.0879(9) 0.0008(8) 0.0179(7) -0.0109(7)
Cl2 0.0792(8) 0.0834(11) 0.0530(7) -0.0142(7) 0.0229(6) 0.0112(8)
Cl3 0.0720(8) 0.0855(11) 0.0508(7) -0.0175(7) 0.0075(6) -0.0046(8)
B1 0.054(3) 0.055(4) 0.040(3) 0.000(3) 0.009(2) 0.004(3)
O1 0.0473(18) 0.048(2) 0.0554(19) 0.0012(16) 0.0131(14) 0.0011(15)
O2 0.0524(18) 0.056(2) 0.0488(19) -0.0062(16) 0.0203(14) -0.0009(16)
O3 0.0533(19) 0.065(2) 0.0478(19) -0.0106(16) 0.0099(15) -0.0021(16)
N1 0.049(2) 0.042(3) 0.046(2) 0.0024(19) 0.0144(18) 0.0012(19)
N2 0.054(2) 0.043(3) 0.048(2) -0.004(2) 0.0151(18) 0.003(2)
N3 0.048(2) 0.049(3) 0.040(2) 0.0019(19) 0.0100(18) 0.0031(19)
C1 0.057(3) 0.038(3) 0.036(3) 0.000(2) 0.010(2) -0.009(2)
C2 0.076(3) 0.043(3) 0.029(3) -0.002(2) 0.022(2) 0.001(3)
C3 0.053(3) 0.038(3) 0.039(3) 0.000(2) 0.009(2) 0.000(2)
C4 0.051(3) 0.075(4) 0.053(3) 0.006(3) 0.014(2) 0.005(3)
C5 0.052(3) 0.078(4) 0.062(3) 0.003(3) 0.017(2) 0.003(3)
C6 0.057(3) 0.090(4) 0.056(3) 0.006(3) 0.021(2) -0.002(3)
C7 0.060(3) 0.087(4) 0.074(4) 0.001(3) 0.025(3) 0.004(3)
C8 0.059(3) 0.102(5) 0.065(3) 0.007(3) 0.022(3) 0.004(3)
C9 0.066(3) 0.101(5) 0.067(4) 0.010(3) 0.027(3) 0.005(3)
C10 0.065(3) 0.099(5) 0.073(4) -0.004(3) 0.026(3) 0.002(3)
C11 0.068(3) 0.104(5) 0.068(4) -0.002(3) 0.033(3) 0.005(3)
C12 0.070(3) 0.102(5) 0.058(3) 0.003(3) 0.027(3) -0.002(3)
C13 0.070(3) 0.097(5) 0.073(4) 0.001(3) 0.025(3) 0.004(3)
C14 0.069(3) 0.112(5) 0.071(4) -0.004(4) 0.028(3) -0.003(3)
C15 0.074(3) 0.103(5) 0.084(4) 0.001(4) 0.031(3) 0.007(3)
C16 0.070(3) 0.117(5) 0.080(4) -0.001(4) 0.027(3) 0.005(4)
C17 0.077(4) 0.116(6) 0.092(4) 0.013(4) 0.040(3) 0.016(4)
C18 0.075(4) 0.150(7) 0.099(5) 0.002(4) 0.038(3) 0.010(4)
C19 0.091(4) 0.154(7) 0.154(6) 0.041(5) 0.070(4) 0.023(4)

loop_
_atom_type_symbol
_atom_type_description
_atom_type_scat_dispersion_real
_atom_type_scat_dispersion_imag
_atom_type_scat_source
C C 0.0033 0.0016 'International Tables Vol C Tables 4.2.6.8 and 6.1.1.4'
H H 0.0000 0.0000 'International Tables Vol C Tables 4.2.6.8 and 6.1.1.4'
B B 0.0013 0.0007 'International Tables Vol C Tables 4.2.6.8 and 6.1.1.4'
N N 0.0061 0.0033 'International Tables Vol C Tables 4.2.6.8 and 6.1.1.4'
O O 0.0106 0.0060 'International Tables Vol C Tables 4.2.6.8 and 6.1.1.4'
Cl Cl 0.1484 0.1585 'International Tables Vol C Tables 4.2.6.8 and 6.1.1.4'
Co Co 0.3494 0.9721 'International Tables Vol C Tables 4.2.6.8 and 6.1.1.4'

loop_
_geom_angle_atom_site_label_1
_geom_angle_atom_site_label_2
_geom_angle_atom_site_label_3
_geom_angle
_geom_angle_site_symmetry_1
_geom_angle_site_symmetry_3
N2 Co1 N2 134.9(2) . 2
N2 Co1 N3 78.07(14) . .
N2 Co1 N3 86.22(14) 2 .
N2 Co1 N3 86.22(14) . 2
N2 Co1 N3 78.07(14) 2 2
N3 Co1 N3 138.3(2) . 2
N2 Co1 N1 84.10(14) . .
N2 Co1 N1 134.51(14) 2 .
N3 Co1 N1 131.48(13) . .
N3 Co1 N1 83.86(14) 2 .
N2 Co1 N1 134.51(14) . 2
N2 Co1 N1 84.10(14) 2 2
N3 Co1 N1 83.86(14) . 2
N3 Co1 N1 131.48(13) 2 2
N1 Co1 N1 77.4(2) . 2
O2 B1 O3 109.1(4) . 2
O2 B1 O1 108.5(3) . .
O3 B1 O1 109.1(4) 2 .
O2 B1 C4 108.2(4) . .
O3 B1 C4 110.8(3) 2 .
O1 B1 C4 111.0(4) . .
N1 O1 B1 114.7(3) . .
N2 O2 B1 116.1(3) . .
N3 O3 B1 113.8(3) . 2
C1 N1 O1 118.7(3) . .
C1 N1 Co1 117.5(3) . .
O1 N1 Co1 123.8(3) . .
C2 N2 O2 120.8(4) . .
C2 N2 Co1 116.4(3) . .
O2 N2 Co1 122.7(2) . .
C3 N3 O3 117.0(3) . .
C3 N3 Co1 117.5(3) . .
O3 N3 Co1 125.5(3) . .
N1 C1 C1 113.8(2) . 2
N1 C1 Cl1 123.5(3) . .
C1 C1 Cl1 122.71(15) 2 .
N2 C2 C3 115.4(4) . .
N2 C2 Cl2 121.8(4) . .
C3 C2 Cl2 122.8(3) . .
N3 C3 C2 112.6(3) . .
N3 C3 Cl3 124.9(3) . .
C2 C3 Cl3 122.4(3) . .
C5 C4 B1 115.0(3) . .
C5 C4 H4A 108.5 . .
B1 C4 H4A 108.5 . .
C5 C4 H4B 108.5 . .
B1 C4 H4B 108.5 . .
H4A C4 H4B 107.5 . .
C4 C5 C6 115.5(3) . .
C4 C5 H5A 108.4 . .
C6 C5 H5A 108.4 . .
C4 C5 H5B 108.4 . .
C6 C5 H5B 108.4 . .
H5A C5 H5B 107.5 . .
C7 C6 C5 113.9(3) . .
C7 C6 H6A 108.8 . .
C5 C6 H6A 108.8 . .
C7 C6 H6B 108.8 . .
C5 C6 H6B 108.8 . .
H6A C6 H6B 107.7 . .
C6 C7 C8 115.3(3) . .
C6 C7 H7A 108.5 . .
C8 C7 H7A 108.5 . .
C6 C7 H7B 108.5 . .
C8 C7 H7B 108.5 . .
H7A C7 H7B 107.5 . .
C9 C8 C7 114.6(3) . .
C9 C8 H8A 108.6 . .
C7 C8 H8A 108.6 . .
C9 C8 H8B 108.6 . .
C7 C8 H8B 108.6 . .
H8A C8 H8B 107.6 . .
C8 C9 C10 115.8(4) . .
C8 C9 H9A 108.3 . .
C10 C9 H9A 108.3 . .
C8 C9 H9B 108.3 . .
C10 C9 H9B 108.3 . .
H9A C9 H9B 107.4 . .
C11 C10 C9 116.3(4) . .
C11 C10 H10A 108.2 . .
C9 C10 H10A 108.2 . .
C11 C10 H10B 108.2 . .
C9 C10 H10B 108.2 . .
H10A C10 H10B 107.4 . .
C10 C11 C12 116.7(4) . .
C10 C11 H11A 108.1 . .
C12 C11 H11A 108.1 . .
C10 C11 H11B 108.1 . .
C12 C11 H11B 108.1 . .
H11A C11 H11B 107.3 . .
C13 C12 C11 116.6(4) . .
C13 C12 H12A 108.2 . .
C11 C12 H12A 108.1 . .
C13 C12 H12B 108.2 . .
C11 C12 H12B 108.2 . .
H12A C12 H12B 107.3 . .
C12 C13 C14 116.7(4) . .
C12 C13 H13A 108.1 . .
C14 C13 H13A 108.1 . .
C12 C13 H13B 108.1 . .
C14 C13 H13B 108.1 . .
H13A C13 H13B 107.3 . .
C15 C14 C13 116.4(4) . .
C15 C14 H14A 108.2 . .
C13 C14 H14A 108.2 . .
C15 C14 H14B 108.2 . .
C13 C14 H14B 108.2 . .
H14A C14 H14B 107.3 . .
C14 C15 C16 117.4(4) . .
C14 C15 H15A 107.9 . .
C16 C15 H15A 107.9 . .
C14 C15 H15B 107.9 . .
C16 C15 H15B 107.9 . .
H15A C15 H15B 107.2 . .
C17 C16 C15 116.7(4) . .
C17 C16 H16A 108.1 . .
C15 C16 H16A 108.1 . .
C17 C16 H16B 108.1 . .
C15 C16 H16B 108.1 . .
H16A C16 H16B 107.3 . .
C16 C17 C18 117.7(4) . .
C16 C17 H17A 107.9 . .
C18 C17 H17A 107.9 . .
C16 C17 H17B 107.9 . .
C18 C17 H17B 107.9 . .
H17A C17 H17B 107.2 . .
C19 C18 C17 115.3(4) . .
C19 C18 H18A 108.5 . .
C17 C18 H18A 108.5 . .
C19 C18 H18B 108.5 . .
C17 C18 H18B 108.5 . .
H18A C18 H18B 107.5 . .
C18 C19 H19A 109.5 . .
C18 C19 H19B 109.5 . .
H19A C19 H19B 109.5 . .
C18 C19 H19C 109.5 . .
H19A C19 H19C 109.5 . .
H19B C19 H19C 109.5 . .

loop_
_geom_bond_atom_site_label_1
_geom_bond_atom_site_label_2
_geom_bond_distance
_geom_bond_site_symmetry_2
Co1 N2 1.985(3) .
Co1 N2 1.985(3) 2
Co1 N3 1.979(3) .
Co1 N3 1.979(3) 2
Co1 N1 2.004(3) .
Co1 N1 2.004(3) 2
Cl1 C1 1.698(4) .
Cl2 C2 1.715(4) .
Cl3 C3 1.683(4) .
B1 O2 1.531(5) .
B1 O3 1.516(5) 2
B1 O1 1.527(6) .
B1 C4 1.555(6) .
O1 N1 1.363(4) .
O2 N2 1.363(4) .
O3 N3 1.359(4) .
O3 B1 1.516(5) 2
N1 C1 1.297(5) .
N2 C2 1.283(4) .
N3 C3 1.301(5) .
C1 C1 1.457(7) 2
C2 C3 1.446(5) .
C4 C5 1.527(5) .
C4 H4A 0.9700 .
C4 H4B 0.9700 .
C5 C6 1.516(5) .
C5 H5A 0.9700 .
C5 H5B 0.9700 .
C6 C7 1.522(5) .
C6 H6A 0.9700 .
C6 H6B 0.9700 .
C7 C8 1.513(5) .
C7 H7A 0.9700 .
C7 H7B 0.9700 .
C8 C9 1.507(5) .
C8 H8A 0.9700 .
C8 H8B 0.9700 .
C9 C10 1.502(5) .
C9 H9A 0.9700 .
C9 H9B 0.9700 .
C10 C11 1.497(5) .
C10 H10A 0.9700 .
C10 H10B 0.9700 .
C11 C12 1.505(5) .
C11 H11A 0.9700 .
C11 H11B 0.9700 .
C12 C13 1.503(5) .
C12 H12A 0.9700 .
C12 H12B 0.9700 .
C13 C14 1.495(5) .
C13 H13A 0.9700 .
C13 H13B 0.9700 .
C14 C15 1.505(6) .
C14 H14A 0.9700 .
C14 H14B 0.9700 .
C15 C16 1.502(6) .
C15 H15A 0.9700 .
C15 H15B 0.9700 .
C16 C17 1.480(6) .
C16 H16A 0.9700 .
C16 H16B 0.9700 .
C17 C18 1.501(6) .
C17 H17A 0.9700 .
C17 H17B 0.9700 .
C18 C19 1.500(6) .
C18 H18A 0.9700 .
C18 H18B 0.9700 .
C19 H19A 0.9600 .
C19 H19B 0.9600 .
C19 H19C 0.9600 .

loop_
_geom_torsion_atom_site_label_1
_geom_torsion_atom_site_label_2
_geom_torsion_atom_site_label_3
_geom_torsion_atom_site_label_4
_geom_torsion
_geom_torsion_site_symmetry_1
_geom_torsion_site_symmetry_4
O2 B1 O1 N1 59.7(4) . .
O3 B1 O1 N1 -59.1(4) 2 .
C4 B1 O1 N1 178.6(3) . .
O3 B1 O2 N2 62.4(5) 2 .
O1 B1 O2 N2 -56.3(4) . .
C4 B1 O2 N2 -177.0(3) . .
B1 O1 N1 C1 176.2(3) . .
B1 O1 N1 Co1 -1.5(4) . .
N2 Co1 N1 C1 138.9(3) . .
N2 Co1 N1 C1 -67.7(4) 2 .
N3 Co1 N1 C1 70.5(3) . .
N3 Co1 N1 C1 -134.3(3) 2 .
N1 Co1 N1 C1 0.7(2) 2 .
N2 Co1 N1 O1 -43.5(3) . .
N2 Co1 N1 O1 109.9(3) 2 .
N3 Co1 N1 O1 -111.8(3) . .
N3 Co1 N1 O1 43.4(3) 2 .
N1 Co1 N1 O1 178.4(3) 2 .
B1 O2 N2 C2 176.1(4) . .
B1 O2 N2 Co1 -5.7(5) . .
N2 Co1 N2 C2 72.1(3) 2 .
N3 Co1 N2 C2 -0.1(3) . .
N3 Co1 N2 C2 141.1(3) 2 .
N1 Co1 N2 C2 -134.7(3) . .
N1 Co1 N2 C2 -68.9(4) 2 .
N2 Co1 N2 O2 -106.2(3) 2 .
N3 Co1 N2 O2 -178.4(3) . .
N3 Co1 N2 O2 -37.2(3) 2 .
N1 Co1 N2 O2 47.0(3) . .
N1 Co1 N2 O2 112.8(3) 2 .
B1 O3 N3 C3 177.9(4) 2 .
B1 O3 N3 Co1 -0.4(5) 2 .
N2 Co1 N3 C3 0.9(3) . .
N2 Co1 N3 C3 -136.6(3) 2 .
N3 Co1 N3 C3 -69.3(3) 2 .
N1 Co1 N3 C3 71.8(4) . .
N1 Co1 N3 C3 138.9(3) 2 .
N2 Co1 N3 O3 179.1(3) . .
N2 Co1 N3 O3 41.6(3) 2 .
N3 Co1 N3 O3 108.9(3) 2 .
N1 Co1 N3 O3 -110.0(3) . .
N1 Co1 N3 O3 -42.8(3) 2 .
O1 N1 C1 C1 -179.6(4) . 2
Co1 N1 C1 C1 -1.8(5) . 2
O1 N1 C1 Cl1 1.7(5) . .
Co1 N1 C1 Cl1 179.49(19) . .
O2 N2 C2 C3 177.7(3) . .
Co1 N2 C2 C3 -0.6(5) . .
O2 N2 C2 Cl2 -0.1(6) . .
Co1 N2 C2 Cl2 -178.4(2) . .
O3 N3 C3 C2 -179.8(3) . .
Co1 N3 C3 C2 -1.4(5) . .
O3 N3 C3 Cl3 2.8(6) . .
Co1 N3 C3 Cl3 -178.8(2) . .
N2 C2 C3 N3 1.3(6) . .
Cl2 C2 C3 N3 179.0(3) . .
N2 C2 C3 Cl3 178.8(3) . .
Cl2 C2 C3 Cl3 -3.5(5) . .
O2 B1 C4 C5 53.3(6) . .
O3 B1 C4 C5 172.9(4) 2 .
O1 B1 C4 C5 -65.7(5) . .
B1 C4 C5 C6 -170.4(4) . .
C4 C5 C6 C7 171.7(4) . .
C5 C6 C7 C8 -176.9(4) . .
C6 C7 C8 C9 177.1(4) . .
C7 C8 C9 C10 -179.3(5) . .
C8 C9 C10 C11 178.8(5) . .
C9 C10 C11 C12 178.4(5) . .
C10 C11 C12 C13 -178.8(5) . .
C11 C12 C13 C14 178.3(5) . .
C12 C13 C14 C15 -179.7(5) . .
C13 C14 C15 C16 178.0(5) . .
C14 C15 C16 C17 -179.3(5) . .
C15 C16 C17 C18 179.0(5) . .
C16 C17 C18 C19 179.9(5) . .
